data_4340444
loop_
_publ_author_name
'Morris, Wesley D.'
'Wolczanski, Peter T.'
'Sutter, J\"org'
'Meyer, Karsten'
'Cundari, Thomas R.'
'Lobkovsky, Emil B.'

_publ_section_title
;
 Iron and chromium complexes containing tridentate chelates based on
 nacnac and imino- and methyl-pyridine components: triggering C-x bond
 formation.
;
_journal_issue 14
_journal_name_full 'Inorganic chemistry'
_journal_page_first 7467
_journal_page_last 7484
_journal_paper_doi 10.1021/ic500807y
_journal_volume 53
_journal_year 2014
_chemical_formula_moiety 'C29 H48 Cr N4 Si2'
_chemical_formula_sum 'C29 H48 Cr N4 Si2'
_chemical_formula_weight 560.89
_chemical_name_systematic
; 
 ? 
;
_space_group_IT_number 2
_symmetry_cell_setting triclinic
_symmetry_space_group_name_Hall '-P 1'
_symmetry_space_group_name_H-M 'P -1'
_atom_sites_solution_hydrogens mixed
_atom_sites_solution_primary direct
_atom_sites_solution_secondary difmap
_audit_creation_method SHELXL-97
_cell_angle_alpha 91.882(4)
_cell_angle_beta 109.554(3)
_cell_angle_gamma 117.600(3)
_cell_formula_units_Z 2
_cell_length_a 11.0716(8)
_cell_length_b 11.5269(8)
_cell_length_c 15.1284(11)
_cell_measurement_reflns_used 7043
_cell_measurement_temperature 173(2)
_cell_measurement_theta_max 27.57
_cell_measurement_theta_min 2.35
_cell_volume 1571.0(2)
_computing_cell_refinement 'Bruker SAINT+'
_computing_data_collection 'Bruker APEX2'
_computing_data_reduction 'Bruker SAINT+'
_computing_molecular_graphics 'Bruker SHELXTL'
_computing_publication_material 'Bruker SHELXTL'
_computing_structure_refinement 'SHELXL-97 (Sheldrick, 1997)'
_computing_structure_solution 'SHELXS-97 (Sheldrick, 1990)'
_diffrn_ambient_temperature 173(2)
_diffrn_measured_fraction_theta_full 0.987
_diffrn_measured_fraction_theta_max 0.987
_diffrn_measurement_device_type 'Bruker X8 APEX II diffractometer'
_diffrn_measurement_method 'phi and omega scans'
_diffrn_radiation_monochromator graphite
_diffrn_radiation_source 'fine-focus sealed tube'
_diffrn_radiation_type MoK\a
_diffrn_radiation_wavelength 0.71073
_diffrn_reflns_av_R_equivalents 0.0405
_diffrn_reflns_av_sigmaI/netI 0.0450
_diffrn_reflns_limit_h_max 13
_diffrn_reflns_limit_h_min -14
_diffrn_reflns_limit_k_max 15
_diffrn_reflns_limit_k_min -15
_diffrn_reflns_limit_l_max 20
_diffrn_reflns_limit_l_min -20
_diffrn_reflns_number 30077
_diffrn_reflns_theta_full 28.28
_diffrn_reflns_theta_max 28.28
_diffrn_reflns_theta_min 2.05
_diffrn_standards_number 0
_exptl_absorpt_coefficient_mu 0.464
_exptl_absorpt_correction_T_max 0.9551
_exptl_absorpt_correction_T_min 0.9130
_exptl_absorpt_correction_type multi-scan
_exptl_absorpt_process_details SADABS
_exptl_crystal_colour red
_exptl_crystal_density_diffrn 1.186
_exptl_crystal_density_method 'not measured'
_exptl_crystal_description block
_exptl_crystal_F_000 604
_exptl_crystal_size_max 0.20
_exptl_crystal_size_mid 0.15
_exptl_crystal_size_min 0.10
_refine_diff_density_max 0.312
_refine_diff_density_min -0.275
_refine_diff_density_rms 0.054
_refine_ls_extinction_method none
_refine_ls_goodness_of_fit_ref 1.027
_refine_ls_hydrogen_treatment mixed
_refine_ls_matrix_type full
_refine_ls_number_parameters 385
_refine_ls_number_reflns 7709
_refine_ls_number_restraints 0
_refine_ls_restrained_S_all 1.027
_refine_ls_R_factor_all 0.0597
_refine_ls_R_factor_gt 0.0380
_refine_ls_shift/su_max 0.027
_refine_ls_shift/su_mean 0.000
_refine_ls_structure_factor_coef Fsqd
_refine_ls_weighting_details 'calc w=1/[\s^2^(Fo^2^)+(0.0370P)^2^+0.5529P] where P=(Fo^2^+2Fc^2^)/3'
_refine_ls_weighting_scheme calc
_refine_ls_wR_factor_gt 0.0839
_refine_ls_wR_factor_ref 0.0931
_reflns_number_gt 5842
_reflns_number_total 7709
_reflns_threshold_expression >2sigma(I)
_cod_data_source_file ic500807y_si_002.cif
_cod_data_source_block wm2_1-Cr(iPr)
_cod_depositor_comments
;
The following automatic conversions were performed:

'_symmetry_cell_setting' value 'Triclinic' changed to 'triclinic'
according to
/usr/data/users/saulius/crontab/automatic-downloads/rss-feeds/ACS/lib/dictionaries/cif_core.dic
dictionary named 'cif_core.dic' version 2.4.2 from 2011-04-26.

Automatic conversion script
Id: cif_fix_values 2281 2013-09-26 08:29:07Z andrius 

 Adding full bibliography for 4340444--4340453.cif.
;
_cod_original_cell_volume 1570.97(19)
_cod_original_sg_symbol_H-M P-1
_cod_database_code 4340444

loop_
_symmetry_equiv_pos_as_xyz
'x, y, z'
'-x, -y, -z'

loop_
_atom_site_label
_atom_site_type_symbol
_atom_site_fract_x
_atom_site_fract_y
_atom_site_fract_z
_atom_site_U_iso_or_equiv
_atom_site_adp_type
_atom_site_occupancy
_atom_site_symmetry_multiplicity
_atom_site_calc_flag
_atom_site_refinement_flags
Cr1 Cr 0.65993(3) 0.39944(3) 0.24770(2) 0.01957(8) Uani 1 1 d .
Si1 Si 0.34389(6) 0.33124(5) 0.12171(4) 0.02686(12) Uani 1 1 d .
Si2 Si 0.37290(6) 0.28145(5) 0.31879(4) 0.02668(12) Uani 1 1 d .
N1 N 0.69930(15) 0.24026(14) 0.24434(10) 0.0203(3) Uani 1 1 d .
N2 N 0.83142(16) 0.50870(15) 0.20717(10) 0.0225(3) Uani 1 1 d .
N3 N 0.71105(16) 0.59820(15) 0.29443(11) 0.0259(3) Uani 1 1 d .
N4 N 0.44111(16) 0.31728(15) 0.23157(11) 0.0218(3) Uani 1 1 d .
C1 C 0.8056(2) 0.1091(2) 0.20164(15) 0.0344(5) Uani 1 1 d .
H1A H 0.7699 0.0577 0.2466 0.052 Uiso 1 1 calc R
H1B H 0.9107 0.1381 0.2199 0.052 Uiso 1 1 calc R
H1C H 0.7482 0.0526 0.1363 0.052 Uiso 1 1 calc R
C2 C 0.7871(2) 0.23130(19) 0.20494(13) 0.0240(4) Uani 1 1 d .
C3 C 0.8704(2) 0.3307(2) 0.16541(14) 0.0276(4) Uani 1 1 d .
H3 H 0.923(2) 0.3080(19) 0.1333(14) 0.031(5) Uiso 1 1 d .
C4 C 0.89651(19) 0.46151(19) 0.16892(13) 0.0249(4) Uani 1 1 d .
C5 C 1.0076(2) 0.5514(2) 0.12950(16) 0.0384(5) Uani 1 1 d .
H5A H 0.9630 0.5914 0.0825 0.058 Uiso 1 1 calc R
H5B H 1.0360 0.4981 0.0981 0.058 Uiso 1 1 calc R
H5C H 1.0959 0.6228 0.1824 0.058 Uiso 1 1 calc R
C6 C 0.63554(19) 0.13540(17) 0.29225(13) 0.0211(4) Uani 1 1 d .
C7 C 0.5076(2) 0.01122(18) 0.23935(13) 0.0238(4) Uani 1 1 d .
C8 C 0.4500(2) -0.0854(2) 0.28936(16) 0.0307(4) Uani 1 1 d .
H8 H 0.367(2) -0.169(2) 0.2542(16) 0.038(6) Uiso 1 1 d .
C9 C 0.5156(2) -0.0618(2) 0.38808(16) 0.0324(5) Uani 1 1 d .
H9 H 0.476(2) -0.127(2) 0.4204(15) 0.035(6) Uiso 1 1 d .
C10 C 0.6422(2) 0.0596(2) 0.43927(15) 0.0298(4) Uani 1 1 d .
H10 H 0.684(2) 0.072(2) 0.5056(15) 0.031(5) Uiso 1 1 d .
C11 C 0.7049(2) 0.16069(18) 0.39335(13) 0.0235(4) Uani 1 1 d .
C12 C 0.4308(2) -0.0233(2) 0.13020(14) 0.0302(4) Uani 1 1 d .
H12 H 0.489(2) 0.048(2) 0.1079(15) 0.034(6) Uiso 1 1 d .
C13 C 0.2772(2) -0.0382(2) 0.09872(16) 0.0399(5) Uani 1 1 d .
H13A H 0.2145 -0.1134 0.1207 0.060 Uiso 1 1 calc R
H13B H 0.2322 -0.0553 0.0284 0.060 Uiso 1 1 calc R
H13C H 0.2863 0.0447 0.1269 0.060 Uiso 1 1 calc R
C14 C 0.4173(3) -0.1518(2) 0.08470(17) 0.0472(6) Uani 1 1 d .
H14A H 0.3507 -0.2288 0.1033 0.071 Uiso 1 1 calc R
H14B H 0.5155 -0.1436 0.1073 0.071 Uiso 1 1 calc R
H14C H 0.3773 -0.1652 0.0144 0.071 Uiso 1 1 calc R
C15 C 0.8457(2) 0.2933(2) 0.45164(14) 0.0293(4) Uani 1 1 d .
H15 H 0.837(2) 0.364(2) 0.4256(14) 0.027(5) Uiso 1 1 d .
C16 C 0.8707(2) 0.3261(2) 0.55752(15) 0.0415(5) Uani 1 1 d .
H16A H 0.7816 0.3206 0.5613 0.062 Uiso 1 1 calc R
H16B H 0.9553 0.4171 0.5885 0.062 Uiso 1 1 calc R
H16C H 0.8913 0.2615 0.5905 0.062 Uiso 1 1 calc R
C17 C 0.9839(2) 0.2976(2) 0.44754(17) 0.0439(6) Uani 1 1 d .
H17A H 0.9933 0.2236 0.4727 0.066 Uiso 1 1 calc R
H17B H 1.0720 0.3834 0.4866 0.066 Uiso 1 1 calc R
H17C H 0.9750 0.2886 0.3807 0.066 Uiso 1 1 calc R
C18 C 0.8753(2) 0.6503(2) 0.21088(15) 0.0281(4) Uani 1 1 d .
H18B H 0.983(2) 0.709(2) 0.2400(15) 0.034(6) Uiso 1 1 d .
H18A H 0.835(2) 0.664(2) 0.1464(16) 0.035(6) Uiso 1 1 d .
C19 C 0.8149(2) 0.69485(18) 0.27091(14) 0.0269(4) Uani 1 1 d .
C20 C 0.8642(3) 0.8300(2) 0.30103(18) 0.0411(5) Uani 1 1 d .
H20 H 0.936(3) 0.895(2) 0.2830(16) 0.045(7) Uiso 1 1 d .
C21 C 0.8076(3) 0.8667(2) 0.35822(19) 0.0462(6) Uani 1 1 d .
H21 H 0.845(3) 0.960(3) 0.3847(19) 0.064(8) Uiso 1 1 d .
C22 C 0.7025(3) 0.7674(2) 0.38338(18) 0.0408(5) Uani 1 1 d .
H22 H 0.664(2) 0.787(2) 0.4225(16) 0.039(6) Uiso 1 1 d .
C23 C 0.6562(2) 0.6356(2) 0.34956(16) 0.0342(5) Uani 1 1 d .
H23 H 0.587(2) 0.566(2) 0.3648(15) 0.037(6) Uiso 1 1 d .
C24 C 0.4192(2) 0.3076(3) 0.03252(15) 0.0416(5) Uani 1 1 d .
H24A H 0.5234 0.3780 0.0536 0.062 Uiso 1 1 calc R
H24B H 0.3618 0.3133 -0.0308 0.062 Uiso 1 1 calc R
H24C H 0.4117 0.2193 0.0282 0.062 Uiso 1 1 calc R
C25 C 0.3572(3) 0.5000(2) 0.12166(17) 0.0424(5) Uani 1 1 d .
H25A H 0.3188 0.5173 0.1672 0.064 Uiso 1 1 calc R
H25B H 0.2986 0.5007 0.0569 0.064 Uiso 1 1 calc R
H25C H 0.4612 0.5700 0.1408 0.064 Uiso 1 1 calc R
C26 C 0.1383(2) 0.2064(2) 0.06883(16) 0.0409(5) Uani 1 1 d .
H26A H 0.1221 0.1151 0.0588 0.061 Uiso 1 1 calc R
H26B H 0.0916 0.2233 0.0071 0.061 Uiso 1 1 calc R
H26C H 0.0946 0.2161 0.1132 0.061 Uiso 1 1 calc R
C27 C 0.2698(2) 0.3697(2) 0.32983(16) 0.0404(5) Uani 1 1 d .
H27A H 0.3347 0.4670 0.3411 0.061 Uiso 1 1 calc R
H27B H 0.2394 0.3491 0.3839 0.061 Uiso 1 1 calc R
H27C H 0.1817 0.3390 0.2702 0.061 Uiso 1 1 calc R
C28 C 0.2394(3) 0.0988(2) 0.30485(18) 0.0484(6) Uani 1 1 d .
H28A H 0.1531 0.0664 0.2438 0.073 Uiso 1 1 calc R
H28B H 0.2068 0.0881 0.3583 0.073 Uiso 1 1 calc R
H28C H 0.2886 0.0467 0.3052 0.073 Uiso 1 1 calc R
C29 C 0.5262(2) 0.3309(2) 0.43993(14) 0.0368(5) Uani 1 1 d .
H29A H 0.5592 0.2649 0.4454 0.055 Uiso 1 1 calc R
H29B H 0.4899 0.3338 0.4904 0.055 Uiso 1 1 calc R
H29C H 0.6095 0.4197 0.4474 0.055 Uiso 1 1 calc R

loop_
_atom_site_aniso_label
_atom_site_aniso_U_11
_atom_site_aniso_U_22
_atom_site_aniso_U_33
_atom_site_aniso_U_23
_atom_site_aniso_U_13
_atom_site_aniso_U_12
Cr1 0.01587(14) 0.02000(15) 0.02402(15) 0.00707(11) 0.00989(12) 0.00844(12)
Si1 0.0209(3) 0.0320(3) 0.0295(3) 0.0098(2) 0.0095(2) 0.0148(2)
Si2 0.0226(3) 0.0291(3) 0.0318(3) 0.0090(2) 0.0169(2) 0.0115(2)
N1 0.0189(7) 0.0229(8) 0.0205(7) 0.0065(6) 0.0091(6) 0.0106(6)
N2 0.0183(7) 0.0254(8) 0.0225(8) 0.0091(6) 0.0091(6) 0.0090(7)
N3 0.0221(8) 0.0233(8) 0.0329(9) 0.0088(7) 0.0117(7) 0.0113(7)
N4 0.0173(7) 0.0241(8) 0.0262(8) 0.0080(6) 0.0111(6) 0.0101(6)
C1 0.0403(12) 0.0388(12) 0.0407(12) 0.0125(9) 0.0242(10) 0.0267(10)
C2 0.0221(9) 0.0297(10) 0.0225(9) 0.0059(8) 0.0086(8) 0.0149(8)
C3 0.0237(10) 0.0395(11) 0.0271(10) 0.0101(8) 0.0147(8) 0.0182(9)
C4 0.0173(9) 0.0357(10) 0.0207(9) 0.0102(8) 0.0087(7) 0.0114(8)
C5 0.0318(11) 0.0464(13) 0.0441(13) 0.0193(10) 0.0258(10) 0.0172(10)
C6 0.0228(9) 0.0229(9) 0.0252(9) 0.0085(7) 0.0126(8) 0.0149(8)
C7 0.0240(9) 0.0232(9) 0.0275(10) 0.0072(7) 0.0126(8) 0.0126(8)
C8 0.0290(11) 0.0231(10) 0.0403(12) 0.0094(9) 0.0164(9) 0.0113(9)
C9 0.0400(12) 0.0311(11) 0.0424(12) 0.0227(10) 0.0276(10) 0.0217(10)
C10 0.0372(11) 0.0399(12) 0.0259(10) 0.0152(9) 0.0170(9) 0.0261(10)
C11 0.0228(9) 0.0281(10) 0.0242(9) 0.0070(7) 0.0099(8) 0.0158(8)
C12 0.0291(11) 0.0262(10) 0.0288(10) 0.0038(8) 0.0098(9) 0.0103(9)
C13 0.0331(12) 0.0414(12) 0.0358(12) 0.0027(10) 0.0051(10) 0.0178(10)
C14 0.0522(15) 0.0446(13) 0.0390(13) -0.0061(11) 0.0119(11) 0.0250(12)
C15 0.0272(10) 0.0344(11) 0.0238(10) 0.0057(8) 0.0069(8) 0.0159(9)
C16 0.0358(12) 0.0516(14) 0.0265(11) -0.0006(10) 0.0039(9) 0.0202(11)
C17 0.0259(11) 0.0572(15) 0.0409(13) 0.0027(11) 0.0085(10) 0.0188(11)
C18 0.0235(10) 0.0260(10) 0.0310(11) 0.0121(8) 0.0125(9) 0.0080(8)
C19 0.0238(10) 0.0244(10) 0.0300(10) 0.0116(8) 0.0097(8) 0.0105(8)
C20 0.0446(13) 0.0246(11) 0.0517(14) 0.0158(10) 0.0238(12) 0.0119(10)
C21 0.0593(16) 0.0252(11) 0.0574(16) 0.0116(11) 0.0266(13) 0.0212(12)
C22 0.0509(14) 0.0353(12) 0.0509(14) 0.0126(10) 0.0266(12) 0.0281(11)
C23 0.0329(11) 0.0281(11) 0.0490(13) 0.0124(9) 0.0216(10) 0.0171(10)
C24 0.0413(13) 0.0645(16) 0.0309(11) 0.0186(11) 0.0168(10) 0.0334(12)
C25 0.0399(13) 0.0448(13) 0.0475(14) 0.0205(11) 0.0133(11) 0.0271(11)
C26 0.0257(11) 0.0452(13) 0.0440(13) 0.0082(10) 0.0052(10) 0.0178(10)
C27 0.0305(11) 0.0537(14) 0.0455(13) 0.0072(11) 0.0203(10) 0.0242(11)
C28 0.0489(14) 0.0389(13) 0.0543(15) 0.0148(11) 0.0371(13) 0.0080(11)
C29 0.0416(12) 0.0478(13) 0.0316(11) 0.0150(10) 0.0207(10) 0.0260(11)

loop_
_atom_type_symbol
_atom_type_description
_atom_type_scat_dispersion_real
_atom_type_scat_dispersion_imag
_atom_type_scat_source
C C 0.0033 0.0016 'International Tables Vol C Tables 4.2.6.8 and 6.1.1.4'
H H 0.0000 0.0000 'International Tables Vol C Tables 4.2.6.8 and 6.1.1.4'
N N 0.0061 0.0033 'International Tables Vol C Tables 4.2.6.8 and 6.1.1.4'
Si Si 0.0817 0.0704 'International Tables Vol C Tables 4.2.6.8 and 6.1.1.4'
Cr Cr 0.3209 0.6236 'International Tables Vol C Tables 4.2.6.8 and 6.1.1.4'

loop_
_geom_angle_atom_site_label_1
_geom_angle_atom_site_label_2
_geom_angle_atom_site_label_3
_geom_angle
N2 Cr1 N4 152.25(6)
N2 Cr1 N1 90.07(6)
N4 Cr1 N1 106.15(6)
N2 Cr1 N3 78.49(6)
N4 Cr1 N3 93.06(6)
N1 Cr1 N3 156.06(6)
N4 Si1 C24 109.51(8)
N4 Si1 C25 113.87(9)
C24 Si1 C25 106.18(11)
N4 Si1 C26 115.14(9)
C24 Si1 C26 106.94(11)
C25 Si1 C26 104.59(10)
N4 Si2 C29 110.92(8)
N4 Si2 C28 115.45(9)
C29 Si2 C28 104.64(11)
N4 Si2 C27 113.97(9)
C29 Si2 C27 106.58(10)
C28 Si2 C27 104.45(11)
C2 N1 C6 117.07(14)
C2 N1 Cr1 124.15(12)
C6 N1 Cr1 118.67(10)
C4 N2 C18 116.85(15)
C4 N2 Cr1 126.65(13)
C18 N2 Cr1 116.12(11)
C19 N3 C23 118.09(17)
C19 N3 Cr1 115.72(12)
C23 N3 Cr1 126.05(13)
Si2 N4 Si1 122.64(8)
Si2 N4 Cr1 127.59(8)
Si1 N4 Cr1 107.80(7)
N1 C2 C3 124.61(17)
N1 C2 C1 121.14(17)
C3 C2 C1 114.25(16)
C4 C3 C2 129.27(17)
N2 C4 C3 122.67(16)
N2 C4 C5 120.51(17)
C3 C4 C5 116.80(16)
C7 C6 C11 120.83(16)
C7 C6 N1 120.86(15)
C11 C6 N1 118.30(16)
C8 C7 C6 118.38(17)
C8 C7 C12 118.42(17)
C6 C7 C12 123.19(16)
C9 C8 C7 121.50(19)
C8 C9 C10 119.71(19)
C9 C10 C11 121.50(19)
C10 C11 C6 118.07(17)
C10 C11 C15 120.35(17)
C6 C11 C15 121.58(17)
C7 C12 C13 110.94(16)
C7 C12 C14 112.00(17)
C13 C12 C14 109.64(17)
C11 C15 C17 111.87(16)
C11 C15 C16 113.80(17)
C17 C15 C16 108.57(17)
N2 C18 C19 110.62(15)
N3 C19 C20 121.68(18)
N3 C19 C18 116.82(16)
C20 C19 C18 121.50(18)
C21 C20 C19 119.5(2)
C22 C21 C20 118.7(2)
C23 C22 C21 118.9(2)
N3 C23 C22 123.0(2)

loop_
_geom_bond_atom_site_label_1
_geom_bond_atom_site_label_2
_geom_bond_distance
Cr1 N2 2.0448(14)
Cr1 N4 2.0710(14)
Cr1 N1 2.0759(14)
Cr1 N3 2.1197(15)
Si1 N4 1.7110(16)
Si1 C24 1.879(2)
Si1 C25 1.882(2)
Si1 C26 1.887(2)
Si2 N4 1.7016(15)
Si2 C29 1.875(2)
Si2 C28 1.882(2)
Si2 C27 1.887(2)
N1 C2 1.337(2)
N1 C6 1.447(2)
N2 C4 1.331(2)
N2 C18 1.464(2)
N3 C19 1.343(2)
N3 C23 1.345(2)
C1 C2 1.516(3)
C2 C3 1.399(3)
C3 C4 1.393(3)
C4 C5 1.515(3)
C6 C7 1.408(2)
C6 C11 1.411(2)
C7 C8 1.393(3)
C7 C12 1.520(3)
C8 C9 1.377(3)
C9 C10 1.382(3)
C10 C11 1.396(3)
C11 C15 1.526(3)
C12 C13 1.527(3)
C12 C14 1.533(3)
C15 C17 1.530(3)
C15 C16 1.534(3)
C18 C19 1.493(3)
C19 C20 1.390(3)
C20 C21 1.380(3)
C21 C22 1.378(3)
C22 C23 1.373(3)
